data_7204139
loop_
_publ_author_name
'Faulmann, C.'
'Doublet, M.-L.'
'Granier, F.'
'Garreau de Bonneval, B.'
'Malfant, I.'
'Legros, J.-P.'
'Togonidze, T.'
'Cassoux, P.'

_publ_section_title
;
 Synthesis, electrical behaviour, and crystal and electronic band
 structures of two different phases of the (SMeEt2)[Pd(dmit)2]2 salt.
 Consequences of cationic disorder on the electrical properties
;
_journal_issue 9
_journal_name_full 'Journal of Materials Chemistry'
_journal_page_first 2205
_journal_paper_doi 10.1039/b102133h
_journal_volume 11
_journal_year 2001
_chemical_formula_moiety 'C5 H13 S, 2(C6 Pd S10)'
_chemical_formula_sum 'C17 H13 Pd2 S21'
_chemical_formula_weight 1103.58
_chemical_name_systematic
;
?
;
_space_group_IT_number 2
_symmetry_cell_setting triclinic
_symmetry_space_group_name_Hall '-P 1'
_symmetry_space_group_name_H-M 'P -1'
_atom_sites_solution_hydrogens geom
_atom_sites_solution_primary direct
_atom_sites_solution_secondary difmap
_audit_creation_method SHELXL-97
_cell_angle_alpha 97.654(5)
_cell_angle_beta 112.076(5)
_cell_angle_gamma 83.572(5)
_cell_formula_units_Z 1
_cell_length_a 7.844(5)
_cell_length_b 18.397(5)
_cell_length_c 6.320(5)
_cell_measurement_reflns_used 25
_cell_measurement_temperature 293(2)
_cell_measurement_theta_max 16.5
_cell_measurement_theta_min 2.9
_cell_volume 835.7(9)
_computing_cell_refinement 'CAD4 Express (Enraf Nonius, 1994)'
_computing_data_collection 'CAD4 Express (Enraf Nonius, 1994)'
_computing_data_reduction 'XCAD4 (Harms & Wocadlo, 1995)'
_computing_molecular_graphics 'Cameron (Watkin, 1998)'
_computing_publication_material 'WinGX (Farrugia, 1999)'
_computing_structure_refinement 'SHELXL-97 (Sheldrick, 1997)'
_computing_structure_solution 'SIR97 (Altomare, 1999)'
_diffrn_ambient_temperature 293(2)
_diffrn_measured_fraction_theta_full 1.000
_diffrn_measured_fraction_theta_max 1.000
_diffrn_measurement_device_type 'CAD4 Enraf-Nonius'
_diffrn_measurement_method 'omega/2theta scans'
_diffrn_radiation_monochromator graphite
_diffrn_radiation_source 'fine-focus sealed tube'
_diffrn_radiation_type MoK\a
_diffrn_radiation_wavelength 0.71069
_diffrn_reflns_av_R_equivalents 0.0000
_diffrn_reflns_av_sigmaI/netI 0.0295
_diffrn_reflns_limit_h_max 10
_diffrn_reflns_limit_h_min -11
_diffrn_reflns_limit_k_max 25
_diffrn_reflns_limit_k_min -25
_diffrn_reflns_limit_l_max 8
_diffrn_reflns_limit_l_min 0
_diffrn_reflns_number 4847
_diffrn_reflns_theta_full 29.96
_diffrn_reflns_theta_max 29.96
_diffrn_reflns_theta_min 1.12
_diffrn_standards_decay_% 1
_diffrn_standards_interval_time 120
_diffrn_standards_number 3
_exptl_absorpt_coefficient_mu 2.405
_exptl_absorpt_correction_T_max 0.8863
_exptl_absorpt_correction_T_min 0.5886
_exptl_absorpt_correction_type psi-scan
_exptl_absorpt_process_details
;
North A.C.T., Phillips D.C. & Mathews F.S. (1968) Acta. Cryst. A24, 351
Number of psi-scan sets used was   7
Theta correction was applied.
Averaged transmission function was used.
No Fourier smoothing was applied.
;
_exptl_crystal_colour black
_exptl_crystal_density_diffrn 2.193
_exptl_crystal_density_method 'not measured'
_exptl_crystal_description plate
_exptl_crystal_F_000 543
_exptl_crystal_size_max 0.30
_exptl_crystal_size_mid 0.25
_exptl_crystal_size_min 0.05
_refine_diff_density_max 0.556
_refine_diff_density_min -0.884
_refine_diff_density_rms 0.100
_refine_ls_extinction_method none
_refine_ls_goodness_of_fit_ref 1.020
_refine_ls_hydrogen_treatment mixed
_refine_ls_matrix_type full
_refine_ls_number_parameters 208
_refine_ls_number_reflns 4847
_refine_ls_number_restraints 30
_refine_ls_restrained_S_all 1.025
_refine_ls_R_factor_all 0.0570
_refine_ls_R_factor_gt 0.0312
_refine_ls_shift/su_max 0.002
_refine_ls_shift/su_mean 0.000
_refine_ls_structure_factor_coef Fsqd
_refine_ls_weighting_details 'calc w=1/[\s^2^(Fo^2^)+(0.0443P)^2^+0.3621P] where P=(Fo^2^+2Fc^2^)/3'
_refine_ls_weighting_scheme calc
_refine_ls_wR_factor_gt 0.0702
_refine_ls_wR_factor_ref 0.0790
_reflns_number_gt 3616
_reflns_number_total 4847
_reflns_threshold_expression >2sigma(I)
_cod_data_source_file b102133h.txt
_cod_data_source_block pd18ta
_cod_depositor_comments
;
The following automatic conversions were performed:
'_symmetry_cell_setting' value 'Triclinic' changed to 'triclinic'
according to '/home/saulius/struct/CIF-dictionaries/cif_core.dic'
dictionary named 'cif_core.dic' version 2.4.1 from 2010-06-29.

Automatic conversion script
Id: cif_fix_enum 1527 2010-12-29 10:47:43Z saulius 
;
_cod_database_code 7204139

loop_
_symmetry_equiv_pos_as_xyz
'x, y, z'
'-x, -y, -z'

loop_
_atom_site_label
_atom_site_type_symbol
_atom_site_fract_x
_atom_site_fract_y
_atom_site_fract_z
_atom_site_U_iso_or_equiv
_atom_site_adp_type
_atom_site_occupancy
_atom_site_symmetry_multiplicity
_atom_site_calc_flag
_atom_site_refinement_flags
_atom_site_disorder_assembly
_atom_site_disorder_group
Pd1 Pd 0.19289(3) 0.463118(11) 0.50583(4) 0.02881(7) Uani 1 1 d . . .
S11 S 0.19283(11) 0.52939(4) 0.22268(12) 0.03559(15) Uani 1 1 d . . .
S12 S 0.34886(11) 0.55239(4) 0.77844(12) 0.03733(16) Uani 1 1 d . . .
S13 S 0.33840(12) 0.67470(4) 0.24293(14) 0.04119(17) Uani 1 1 d . . .
S14 S 0.47500(11) 0.69543(4) 0.73809(14) 0.04289(18) Uani 1 1 d . . .
S15 S 0.51224(16) 0.81245(5) 0.4796(2) 0.0629(3) Uani 1 1 d . . .
S16 S 0.21108(10) 0.39451(4) 0.79312(12) 0.03459(15) Uani 1 1 d . . .
S17 S 0.05638(11) 0.36938(4) 0.23423(12) 0.03594(15) Uani 1 1 d . . .
S18 S 0.11200(13) 0.24051(4) 0.77640(15) 0.04447(18) Uani 1 1 d . . .
S19 S -0.02455(13) 0.21860(4) 0.28222(15) 0.04668(19) Uani 1 1 d . . .
S20 S -0.0275(2) 0.09625(6) 0.5429(2) 0.0780(4) Uani 1 1 d . . .
C11 C 0.3019(4) 0.60421(15) 0.3765(5) 0.0309(5) Uani 1 1 d . . .
C12 C 0.3673(4) 0.61424(14) 0.6134(5) 0.0302(5) Uani 1 1 d . . .
C13 C 0.4440(4) 0.73167(17) 0.4868(6) 0.0401(7) Uani 1 1 d . . .
C14 C 0.1221(4) 0.31506(15) 0.6391(5) 0.0321(5) Uani 1 1 d . . .
C15 C 0.0564(4) 0.30511(15) 0.4036(5) 0.0331(6) Uani 1 1 d . . .
C16 C 0.0186(5) 0.18099(18) 0.5344(6) 0.0468(8) Uani 1 1 d . . .
S1 S 0.5557(5) 0.0055(2) 0.1207(5) 0.1013(10) Uani 0.50 1 d PU A -1
C1 C 0.515(2) -0.0941(8) 0.011(3) 0.122(5) Uani 0.50 1 d PU A -1
H1A H 0.4086 -0.0969 -0.1289 0.183 Uiso 0.50 1 calc PR A -1
H1B H 0.4938 -0.1184 0.1237 0.183 Uiso 0.50 1 calc PR A -1
H1C H 0.6207 -0.1176 -0.0172 0.183 Uiso 0.50 1 calc PR A -1
C2 C 0.596(4) 0.0449(12) -0.063(4) 0.183(7) Uani 0.50 1 d PDU A -1
H2A H 0.4893 0.0426 -0.2050 0.220 Uiso 0.50 1 calc PR A -1
H2B H 0.6137 0.0963 -0.0076 0.220 Uiso 0.50 1 calc PR A -1
C3 C 0.759(3) 0.0113(18) -0.109(4) 0.227(14) Uani 0.50 1 d PDU A -1
H3A H 0.8328 -0.0181 0.0127 0.340 Uiso 0.50 1 calc PR A -1
H3B H 0.8307 0.0492 -0.1165 0.340 Uiso 0.50 1 calc PR A -1
H3C H 0.7210 -0.0192 -0.2518 0.340 Uiso 0.50 1 calc PR A -1
C4 C 0.327(2) 0.0385(10) 0.058(3) 0.151(6) Uani 0.50 1 d PDU A -1
H4A H 0.3127 0.0918 0.0703 0.182 Uiso 0.50 1 calc PR A -1
H4B H 0.2463 0.0187 -0.0918 0.182 Uiso 0.50 1 calc PR A -1
C5 C 0.296(4) 0.0091(15) 0.242(4) 0.220(12) Uani 0.50 1 d PDU A -1
H5A H 0.2577 -0.0401 0.1931 0.330 Uiso 0.50 1 calc PR A -1
H5B H 0.2020 0.0393 0.2810 0.330 Uiso 0.50 1 calc PR A -1
H5C H 0.4085 0.0085 0.3745 0.330 Uiso 0.50 1 calc PR A -1

loop_
_atom_site_aniso_label
_atom_site_aniso_U_11
_atom_site_aniso_U_22
_atom_site_aniso_U_33
_atom_site_aniso_U_23
_atom_site_aniso_U_13
_atom_site_aniso_U_12
Pd1 0.02763(11) 0.02997(10) 0.02894(10) 0.00299(7) 0.01075(8) -0.00093(7)
S11 0.0431(4) 0.0346(3) 0.0297(3) 0.0014(3) 0.0134(3) -0.0071(3)
S12 0.0412(4) 0.0385(4) 0.0297(3) 0.0029(3) 0.0090(3) -0.0070(3)
S13 0.0442(4) 0.0399(4) 0.0437(4) 0.0079(3) 0.0188(3) -0.0062(3)
S14 0.0408(4) 0.0397(4) 0.0438(4) -0.0020(3) 0.0105(3) -0.0108(3)
S15 0.0645(6) 0.0419(5) 0.0878(8) 0.0073(5) 0.0304(6) -0.0160(4)
S16 0.0385(4) 0.0343(3) 0.0310(3) 0.0045(3) 0.0122(3) -0.0030(3)
S17 0.0407(4) 0.0354(3) 0.0313(3) 0.0016(3) 0.0126(3) -0.0051(3)
S18 0.0536(5) 0.0357(4) 0.0499(4) 0.0104(3) 0.0241(4) -0.0009(3)
S19 0.0494(5) 0.0347(4) 0.0501(5) -0.0002(3) 0.0117(4) -0.0077(3)
S20 0.0991(9) 0.0406(5) 0.0911(8) 0.0131(5) 0.0244(7) -0.0212(5)
C11 0.0264(13) 0.0310(12) 0.0361(14) 0.0043(10) 0.0122(11) -0.0007(10)
C12 0.0253(12) 0.0286(12) 0.0360(14) 0.0006(10) 0.0121(11) 0.0012(10)
C13 0.0290(14) 0.0377(15) 0.0552(19) 0.0049(13) 0.0170(13) -0.0026(12)
C14 0.0295(13) 0.0307(12) 0.0401(15) 0.0086(11) 0.0171(11) 0.0034(10)
C15 0.0292(13) 0.0273(12) 0.0421(15) 0.0012(10) 0.0138(12) 0.0013(10)
C16 0.0420(18) 0.0355(15) 0.063(2) 0.0079(14) 0.0180(16) -0.0019(13)
S1 0.096(2) 0.128(3) 0.0549(14) 0.0029(15) 0.0042(14) 0.0042(19)
C1 0.152(14) 0.099(7) 0.128(12) 0.034(8) 0.070(11) 0.035(8)
C2 0.247(19) 0.167(16) 0.144(14) 0.041(13) 0.061(15) -0.061(16)
C3 0.147(16) 0.44(4) 0.097(14) 0.05(2) 0.016(10) -0.118(19)
C4 0.155(11) 0.153(15) 0.103(11) 0.005(10) 0.022(10) 0.065(12)
C5 0.26(3) 0.28(3) 0.175(19) -0.095(18) 0.14(2) -0.14(2)

loop_
_atom_type_symbol
_atom_type_description
_atom_type_scat_dispersion_real
_atom_type_scat_dispersion_imag
_atom_type_scat_source
C C 0.0033 0.0016 'International Tables Vol C Tables 4.2.6.8 and 6.1.1.4'
H H 0.0000 0.0000 'International Tables Vol C Tables 4.2.6.8 and 6.1.1.4'
S S 0.1246 0.1234 'International Tables Vol C Tables 4.2.6.8 and 6.1.1.4'
Pd Pd -0.9988 1.0072 'International Tables Vol C Tables 4.2.6.8 and 6.1.1.4'

loop_
_geom_angle_atom_site_label_1
_geom_angle_atom_site_label_2
_geom_angle_atom_site_label_3
_geom_angle
_geom_angle_site_symmetry_1
_geom_angle_site_symmetry_3
_geom_angle_publ_flag
S11 Pd1 S12 89.78(5) . . ?
S11 Pd1 S16 176.57(3) . . ?
S12 Pd1 S16 89.47(5) . . ?
S11 Pd1 S17 90.32(5) . . ?
S12 Pd1 S17 175.93(3) . . ?
S16 Pd1 S17 90.19(5) . . ?
S11 Pd1 Pd1 92.58(3) . 2_566 ?
S12 Pd1 Pd1 92.16(4) . 2_566 ?
S16 Pd1 Pd1 90.80(3) . 2_566 ?
S17 Pd1 Pd1 91.90(4) . 2_566 ?
C11 S11 Pd1 101.92(11) . . ?
C12 S12 Pd1 101.63(11) . . ?
C13 S13 C11 97.62(15) . . ?
C13 S14 C12 97.32(15) . . ?
C14 S16 Pd1 101.34(11) . . ?
C15 S17 Pd1 101.05(11) . . ?
C16 S18 C14 97.57(16) . . ?
C16 S19 C15 97.57(16) . . ?
C12 C11 S11 123.2(2) . . ?
C12 C11 S13 115.4(2) . . ?
S11 C11 S13 121.37(17) . . ?
C11 C12 S12 123.5(2) . . ?
C11 C12 S14 115.8(2) . . ?
S12 C12 S14 120.74(17) . . ?
S15 C13 S13 122.8(2) . . ?
S15 C13 S14 123.4(2) . . ?
S13 C13 S14 113.75(18) . . ?
C15 C14 S16 123.2(2) . . ?
C15 C14 S18 115.9(2) . . ?
S16 C14 S18 120.89(18) . . ?
C14 C15 S17 124.2(2) . . ?
C14 C15 S19 115.3(2) . . ?
S17 C15 S19 120.47(18) . . ?
S20 C16 S18 123.2(2) . . ?
S20 C16 S19 123.2(2) . . ?
S18 C16 S19 113.60(18) . . ?
C2 S1 C4 98.2(11) . . ?
C2 S1 C1 109.3(9) . . ?
C4 S1 C1 98.2(8) . . ?
C3 C2 S1 112.6(17) . . ?
C5 C4 S1 98.2(15) . . ?

loop_
_geom_bond_atom_site_label_1
_geom_bond_atom_site_label_2
_geom_bond_distance
_geom_bond_site_symmetry_2
_geom_bond_publ_flag
Pd1 S11 2.2954(14) . ?
Pd1 S12 2.2965(11) . ?
Pd1 S16 2.2990(14) . ?
Pd1 S17 2.3044(11) . ?
Pd1 Pd1 3.1534(18) 2_566 ?
S11 C11 1.689(3) . ?
S12 C12 1.694(3) . ?
S13 C13 1.722(3) . ?
S13 C11 1.741(3) . ?
S14 C13 1.726(4) . ?
S14 C12 1.742(3) . ?
S15 C13 1.647(3) . ?
S16 C14 1.706(3) . ?
S17 C15 1.698(3) . ?
S18 C16 1.722(4) . ?
S18 C14 1.742(3) . ?
S19 C16 1.723(4) . ?
S19 C15 1.749(3) . ?
S20 C16 1.652(3) . ?
C11 C12 1.382(4) . ?
C14 C15 1.373(4) . ?
S1 C2 1.587(19) . ?
S1 C4 1.745(17) . ?
S1 C1 1.888(15) . ?
C2 C3 1.472(18) . ?
C4 C5 1.452(17) . ?
